data_4340310
loop_
_publ_author_name
'Bailey, Jonathan A.'
'Ploeger, Marten'
'Pringle, Paul G.'

_publ_section_title
;
 Mono-, di-, and triborylphosphine analogues of triarylphosphines.
;
_journal_issue 14
_journal_name_full 'Inorganic chemistry'
_journal_page_first 7763
_journal_page_last 7769
_journal_paper_doi 10.1021/ic501133n
_journal_volume 53
_journal_year 2014
_chemical_formula_moiety 'C22 H18 B N2 P'
_chemical_formula_sum 'C22 H18 B N2 P'
_chemical_formula_weight 352.16
_chemical_name_systematic
;
 ?
;
_space_group_crystal_system triclinic
_space_group_IT_number 2
_space_group_name_Hall '-P 1'
_space_group_name_H-M_alt 'P -1'
_symmetry_space_group_name_Hall '-P 1'
_symmetry_space_group_name_H-M 'P -1'
_atom_sites_solution_hydrogens mixed
_audit_creation_method SHELXL-2013
_cell_angle_alpha 113.860(5)
_cell_angle_beta 102.299(6)
_cell_angle_gamma 105.052(6)
_cell_formula_units_Z 2
_cell_length_a 9.1263(8)
_cell_length_b 10.6800(10)
_cell_length_c 11.0452(10)
_cell_measurement_reflns_used 6143
_cell_measurement_temperature 100(2)
_cell_measurement_theta_max 27.50
_cell_measurement_theta_min 2.24
_cell_volume 886.98(16)
_computing_cell_refinement 'Apex II (Bruker, 2008)'
_computing_data_collection 'Apex II (Bruker, 2008)'
_computing_data_reduction 'SAINT V7.68A'
_computing_structure_refinement 'SHELXL-2013 (Sheldrick, 2013)'
_computing_structure_solution SHELXS
_diffrn_ambient_temperature 100(2)
_diffrn_measured_fraction_theta_full 1.000
_diffrn_measured_fraction_theta_max 0.997
_diffrn_measurement_device_type 'Bruker Apex II kappa CCD area detector'
_diffrn_measurement_method 'phi and omega scans'
_diffrn_radiation_type MoK\a
_diffrn_radiation_wavelength 0.71073
_diffrn_reflns_av_R_equivalents 0.0600
_diffrn_reflns_av_unetI/netI 0.0350
_diffrn_reflns_Laue_measured_fraction_full 1.000
_diffrn_reflns_Laue_measured_fraction_max 0.997
_diffrn_reflns_limit_h_max 11
_diffrn_reflns_limit_h_min -11
_diffrn_reflns_limit_k_max 13
_diffrn_reflns_limit_k_min -13
_diffrn_reflns_limit_l_max 14
_diffrn_reflns_limit_l_min -14
_diffrn_reflns_number 30860
_diffrn_reflns_point_group_measured_fraction_full 1.000
_diffrn_reflns_point_group_measured_fraction_max 0.997
_diffrn_reflns_theta_full 25.242
_diffrn_reflns_theta_max 27.642
_diffrn_reflns_theta_min 2.161
_exptl_absorpt_coefficient_mu 0.162
_exptl_absorpt_correction_T_max 0.7456
_exptl_absorpt_correction_T_min 0.6655
_exptl_absorpt_correction_type multi-scan
_exptl_absorpt_process_details SADABS-2008/1
_exptl_crystal_colour colourless
_exptl_crystal_density_diffrn 1.319
_exptl_crystal_description block
_exptl_crystal_F_000 368
_exptl_crystal_size_max 0.35
_exptl_crystal_size_mid 0.26
_exptl_crystal_size_min 0.13
_refine_diff_density_max 0.361
_refine_diff_density_min -0.271
_refine_diff_density_rms 0.042
_refine_ls_extinction_method none
_refine_ls_goodness_of_fit_ref 1.014
_refine_ls_hydrogen_treatment mixed
_refine_ls_matrix_type full
_refine_ls_number_parameters 241
_refine_ls_number_reflns 4118
_refine_ls_number_restraints 0
_refine_ls_restrained_S_all 1.014
_refine_ls_R_factor_all 0.0534
_refine_ls_R_factor_gt 0.0371
_refine_ls_shift/su_max 0.003
_refine_ls_shift/su_mean 0.000
_refine_ls_structure_factor_coef Fsqd
_refine_ls_weighting_details 'w=1/[\s^2^(Fo^2^)+(0.0339P)^2^+0.3782P] where P=(Fo^2^+2Fc^2^)/3'
_refine_ls_weighting_scheme calc
_refine_ls_wR_factor_gt 0.0850
_refine_ls_wR_factor_ref 0.0933
_reflns_Friedel_coverage 0.000
_reflns_number_gt 3288
_reflns_number_total 4118
_reflns_threshold_expression 'I > 2\s(I)'
_cod_data_source_file ic501133n_si_002.cif
_cod_data_source_block mp32_1_new
_cod_depositor_comments 'Adding full bibliography for 4340309--4340313.cif.'
_cod_original_cell_volume 886.98(15)
_cod_database_code 4340310
_shelx_space_group_comment
;
The symmetry employed for this shelxl refinement is uniquely defined
by the following loop, which should always be used as a source of
symmetry information in preference to the above space-group names.
They are only intended as comments.
;
_shelxl_version_number 2013-4

loop_
_space_group_symop_operation_xyz
'x, y, z'
'-x, -y, -z'

loop_
_atom_site_label
_atom_site_type_symbol
_atom_site_fract_x
_atom_site_fract_y
_atom_site_fract_z
_atom_site_U_iso_or_equiv
_atom_site_adp_type
_atom_site_occupancy
_atom_site_site_symmetry_order
_atom_site_calc_flag
_atom_site_refinement_flags_posn
_atom_site_refinement_flags_adp
P1 P 0.39593(5) 0.28941(4) 0.50267(4) 0.02558(11) Uani 1 1 d . .
N2 N 0.51027(15) 0.10069(14) 0.29241(13) 0.0242(3) Uani 1 1 d . .
H2N H 0.429(2) 0.0220(19) 0.2757(17) 0.029 Uiso 1 1 d . U
N1 N 0.66323(16) 0.36414(15) 0.40851(14) 0.0288(3) Uani 1 1 d . .
H1N H 0.683(2) 0.458(2) 0.4655(19) 0.035 Uiso 1 1 d . U
C17 C 0.24962(17) 0.10372(16) 0.44397(15) 0.0238(3) Uani 1 1 d . .
C1 C 0.76356(18) 0.34454(17) 0.32875(16) 0.0274(3) Uani 1 1 d . .
C9 C 0.73376(17) 0.19704(17) 0.22771(15) 0.0255(3) Uani 1 1 d . .
C11 C 0.53401(18) 0.34824(16) 0.68032(16) 0.0253(3) Uani 1 1 d . .
C18 C 0.12581(19) 0.03405(18) 0.31092(16) 0.0289(3) Uani 1 1 d . .
H18 H 0.1242 0.0826 0.2554 0.035 Uiso 1 1 calc R U
C8 C 0.60494(17) 0.07261(16) 0.20761(15) 0.0234(3) Uani 1 1 d . .
C16 C 0.63750(19) 0.27799(18) 0.70557(17) 0.0293(3) Uani 1 1 d . .
H16 H 0.6360 0.1939 0.6285 0.035 Uiso 1 1 calc R U
C22 C 0.24616(18) 0.03106(17) 0.52430(16) 0.0263(3) Uani 1 1 d . .
H22 H 0.3279 0.0764 0.6154 0.032 Uiso 1 1 calc R U
C2 C 0.8891(2) 0.46327(19) 0.34636(18) 0.0361(4) Uani 1 1 d . .
H2 H 0.9081 0.5616 0.4133 0.043 Uiso 1 1 calc R U
C10 C 0.83270(19) 0.1735(2) 0.14353(17) 0.0312(4) Uani 1 1 d . .
C7 C 0.5758(2) -0.06904(18) 0.10695(16) 0.0292(3) Uani 1 1 d . .
H7 H 0.4913 -0.1520 0.0948 0.035 Uiso 1 1 calc R U
C20 C 0.00449(19) -0.17498(18) 0.33981(17) 0.0308(3) Uani 1 1 d . .
H20 H -0.0781 -0.2697 0.3044 0.037 Uiso 1 1 calc R U
C12 C 0.5398(2) 0.47172(18) 0.79546(17) 0.0339(4) Uani 1 1 d . .
H12 H 0.4708 0.5213 0.7809 0.041 Uiso 1 1 calc R U
C21 C 0.12409(19) -0.10709(17) 0.47222(17) 0.0293(3) Uani 1 1 d . .
H21 H 0.1230 -0.1551 0.5282 0.035 Uiso 1 1 calc R U
C6 C 0.6719(2) -0.0899(2) 0.02233(17) 0.0346(4) Uani 1 1 d . .
H6 H 0.6492 -0.1875 -0.0488 0.042 Uiso 1 1 calc R U
C5 C 0.7971(2) 0.0265(2) 0.03990(17) 0.0365(4) Uani 1 1 d . .
H5 H 0.8609 0.0088 -0.0180 0.044 Uiso 1 1 calc R U
C15 C 0.74192(19) 0.32953(19) 0.84148(18) 0.0342(4) Uani 1 1 d . .
H15 H 0.8109 0.2803 0.8571 0.041 Uiso 1 1 calc R U
B1 B 0.5341(2) 0.24525(19) 0.39286(17) 0.0247(3) Uani 1 1 d . .
C19 C 0.00577(19) -0.10406(19) 0.25890(17) 0.0332(4) Uani 1 1 d . .
H19 H -0.0759 -0.1504 0.1676 0.040 Uiso 1 1 calc R U
C14 C 0.7463(2) 0.4524(2) 0.95450(18) 0.0381(4) Uani 1 1 d . .
H14 H 0.8185 0.4879 1.0477 0.046 Uiso 1 1 calc R U
C4 C 0.9621(2) 0.2989(2) 0.1669(2) 0.0409(4) Uani 1 1 d . .
H4 H 1.0310 0.2851 0.1134 0.049 Uiso 1 1 calc R U
C3 C 0.9883(2) 0.4388(2) 0.2655(2) 0.0432(5) Uani 1 1 d . .
H3 H 1.0755 0.5211 0.2796 0.052 Uiso 1 1 calc R U
C13 C 0.6455(2) 0.5231(2) 0.93157(18) 0.0411(4) Uani 1 1 d . .
H13 H 0.6484 0.6076 1.0092 0.049 Uiso 1 1 calc R U

loop_
_atom_site_aniso_label
_atom_site_aniso_U_11
_atom_site_aniso_U_22
_atom_site_aniso_U_33
_atom_site_aniso_U_23
_atom_site_aniso_U_13
_atom_site_aniso_U_12
P1 0.0313(2) 0.0234(2) 0.0247(2) 0.01243(16) 0.01160(16) 0.01233(16)
N2 0.0253(6) 0.0223(6) 0.0260(6) 0.0133(5) 0.0109(5) 0.0069(5)
N1 0.0349(7) 0.0212(6) 0.0279(7) 0.0119(6) 0.0121(6) 0.0071(6)
C17 0.0252(7) 0.0261(7) 0.0253(7) 0.0124(6) 0.0136(6) 0.0141(6)
C1 0.0265(8) 0.0317(8) 0.0266(7) 0.0202(7) 0.0064(6) 0.0077(6)
C9 0.0238(7) 0.0338(8) 0.0245(7) 0.0194(7) 0.0078(6) 0.0113(6)
C11 0.0269(7) 0.0227(7) 0.0257(7) 0.0117(6) 0.0120(6) 0.0070(6)
C18 0.0300(8) 0.0351(9) 0.0260(8) 0.0175(7) 0.0113(6) 0.0137(7)
C8 0.0249(7) 0.0292(8) 0.0219(7) 0.0162(6) 0.0084(6) 0.0128(6)
C16 0.0298(8) 0.0302(8) 0.0313(8) 0.0152(7) 0.0152(7) 0.0127(7)
C22 0.0275(7) 0.0288(8) 0.0253(7) 0.0140(6) 0.0094(6) 0.0139(6)
C2 0.0341(9) 0.0348(9) 0.0365(9) 0.0241(8) 0.0069(7) 0.0027(7)
C10 0.0261(8) 0.0490(10) 0.0316(8) 0.0281(8) 0.0121(7) 0.0182(7)
C7 0.0335(8) 0.0303(8) 0.0281(8) 0.0164(7) 0.0112(7) 0.0149(7)
C20 0.0272(8) 0.0273(8) 0.0365(9) 0.0140(7) 0.0126(7) 0.0099(7)
C12 0.0417(9) 0.0280(8) 0.0302(8) 0.0115(7) 0.0123(7) 0.0159(7)
C21 0.0315(8) 0.0304(8) 0.0350(8) 0.0199(7) 0.0158(7) 0.0159(7)
C6 0.0436(10) 0.0415(10) 0.0291(8) 0.0185(8) 0.0154(7) 0.0276(8)
C5 0.0366(9) 0.0608(12) 0.0333(9) 0.0299(9) 0.0206(7) 0.0319(9)
C15 0.0271(8) 0.0416(10) 0.0405(9) 0.0252(8) 0.0132(7) 0.0135(7)
B1 0.0275(8) 0.0254(8) 0.0238(8) 0.0148(7) 0.0087(7) 0.0100(7)
C19 0.0281(8) 0.0373(9) 0.0279(8) 0.0135(7) 0.0063(7) 0.0105(7)
C14 0.0349(9) 0.0388(10) 0.0307(9) 0.0175(8) 0.0045(7) 0.0046(8)
C4 0.0282(8) 0.0669(13) 0.0452(10) 0.0409(10) 0.0180(8) 0.0177(9)
C3 0.0277(9) 0.0565(12) 0.0489(11) 0.0390(10) 0.0092(8) 0.0033(8)
C13 0.0518(11) 0.0313(9) 0.0289(9) 0.0079(7) 0.0109(8) 0.0133(8)

loop_
_atom_type_symbol
_atom_type_description
_atom_type_scat_dispersion_real
_atom_type_scat_dispersion_imag
_atom_type_scat_source
C C 0.0033 0.0016 'International Tables Vol C Tables 4.2.6.8 and 6.1.1.4'
H H 0.0000 0.0000 'International Tables Vol C Tables 4.2.6.8 and 6.1.1.4'
B B 0.0013 0.0007 'International Tables Vol C Tables 4.2.6.8 and 6.1.1.4'
N N 0.0061 0.0033 'International Tables Vol C Tables 4.2.6.8 and 6.1.1.4'
P P 0.1023 0.0942 'International Tables Vol C Tables 4.2.6.8 and 6.1.1.4'

loop_
_geom_angle_atom_site_label_1
_geom_angle_atom_site_label_2
_geom_angle_atom_site_label_3
_geom_angle
C17 P1 C11 104.87(7)
C17 P1 B1 102.06(7)
C11 P1 B1 100.60(7)
C8 N2 B1 123.17(13)
C1 N1 B1 123.14(14)
C22 C17 C18 117.93(14)
C22 C17 P1 125.32(11)
C18 C17 P1 116.63(11)
C2 C1 N1 121.83(15)
C2 C1 C9 120.15(15)
N1 C1 C9 118.02(13)
C1 C9 C10 119.38(14)
C1 C9 C8 121.20(13)
C10 C9 C8 119.41(14)
C12 C11 C16 118.18(14)
C12 C11 P1 118.44(12)
C16 C11 P1 123.36(12)
C19 C18 C17 121.23(14)
C7 C8 N2 122.11(14)
C7 C8 C9 120.29(14)
N2 C8 C9 117.60(13)
C15 C16 C11 120.80(15)
C21 C22 C17 120.62(14)
C1 C2 C3 120.07(17)
C5 C10 C4 123.04(15)
C5 C10 C9 118.49(15)
C4 C10 C9 118.47(16)
C8 C7 C6 119.51(15)
C21 C20 C19 119.55(15)
C13 C12 C11 120.64(16)
C20 C21 C22 120.56(14)
C5 C6 C7 121.62(16)
C6 C5 C10 120.64(15)
C14 C15 C16 120.26(16)
N1 B1 N2 116.85(14)
N1 B1 P1 118.76(12)
N2 B1 P1 124.33(12)
C18 C19 C20 120.09(14)
C13 C14 C15 119.73(16)
C3 C4 C10 120.69(16)
C4 C3 C2 121.21(16)
C14 C13 C12 120.38(16)

loop_
_geom_bond_atom_site_label_1
_geom_bond_atom_site_label_2
_geom_bond_distance
P1 C17 1.8309(15)
P1 C11 1.8360(15)
P1 B1 1.9448(18)
N2 C8 1.4021(19)
N2 B1 1.414(2)
N1 C1 1.397(2)
N1 B1 1.410(2)
C17 C22 1.395(2)
C17 C18 1.400(2)
C1 C2 1.382(2)
C1 C9 1.424(2)
C9 C10 1.425(2)
C9 C8 1.427(2)
C11 C12 1.392(2)
C11 C16 1.399(2)
C18 C19 1.383(2)
C8 C7 1.378(2)
C16 C15 1.383(2)
C22 C21 1.391(2)
C2 C3 1.402(3)
C10 C5 1.415(2)
C10 C4 1.423(2)
C7 C6 1.406(2)
C20 C21 1.381(2)
C20 C19 1.386(2)
C12 C13 1.390(2)
C6 C5 1.364(2)
C15 C14 1.381(2)
C14 C13 1.377(3)
C4 C3 1.365(3)
